data_2001743
loop_
_publ_author_name
'Ferguson, G.'
'Gallagher, J. F.'
'Vogt, W.'
'Phillips, J.'
'Williams, G. J. B.'

_publ_section_title
;
 4-Methyl-2,6-bis(phosphonomethyl)phenol dihydrate
;
_journal_issue 5
_journal_name_full 'Acta Crystallographica Section C'
_journal_page_first 1024
_journal_page_last 1026
_journal_paper_doi 10.1107/S0108270192011685
_journal_volume 49
_journal_year 1993
_chemical_formula_sum 'C9 H18 O9 P2'
_chemical_formula_weight 332.18
_chemical_name_systematic
;
2,6-bis(methanephosphonic acid)-4-methylphenol 'C9 H14 O7 P2 ,2H2 O '
;
_space_group_IT_number 2
_symmetry_cell_setting triclinic
_symmetry_space_group_name_Hall '-P 1'
_symmetry_space_group_name_H-M 'P -1'
_cell_angle_alpha 74.986(8)
_cell_angle_beta 81.999(8)
_cell_angle_gamma 77.091(6)
_cell_formula_units_Z 2
_cell_length_a 7.7744(6)
_cell_length_b 9.1759(6)
_cell_length_c 10.4290(13)
_cell_measurement_reflns_used 25
_cell_measurement_temperature 293
_cell_measurement_theta_max 26.00
_cell_measurement_theta_min 5.50
_cell_volume 697.80(12)
_computing_cell_refinement 'Enraf-Nonius CAD-4 software'
_computing_data_collection 'Enraf-Nonius CAD-4 software'
_computing_data_reduction
; NRCVAX DATRD2 (Gabe, Le Page, Charland, Lee
& White, 1989)
;
_computing_molecular_graphics ' NRCVAX, ORTEPII (Johnson, 1976), PLUTON (Spek, 1990)'
_computing_publication_material 'NRCVAX TABLES'
_computing_structure_refinement 'NRCVAX LSTSQ'
_computing_structure_solution 'NRCVAX SOLVER'
_diffrn_ambient_temperature 293
_diffrn_measurement_device 'Nonius CAD-4    '
_diffrn_measurement_method \w/2\q
_diffrn_radiation_monochromator graphite
_diffrn_radiation_source 'xray tube'
_diffrn_radiation_type 'Molybdenum K\a'
_diffrn_radiation_wavelength 0.70930
_diffrn_reflns_av_R_equivalents 0.015
_diffrn_reflns_limit_h_max 9
_diffrn_reflns_limit_h_min -9
_diffrn_reflns_limit_k_max 11
_diffrn_reflns_limit_k_min 0
_diffrn_reflns_limit_l_max 13
_diffrn_reflns_limit_l_min -12
_diffrn_reflns_number 3276
_diffrn_reflns_theta_max 26.93
_diffrn_reflns_theta_min 0.00
_diffrn_standards_decay_% 0.0
_diffrn_standards_interval_time 120
_diffrn_standards_number 3
_exptl_absorpt_coefficient_mu 0.34
_exptl_absorpt_correction_T_max 0.9226
_exptl_absorpt_correction_T_min 0.8461
_exptl_absorpt_correction_type 'empirical (\y scans)'
_exptl_crystal_colour colourless
_exptl_crystal_density_diffrn 1.581
_exptl_crystal_description block
_exptl_crystal_F_000 348
_exptl_crystal_size_max 0.45
_exptl_crystal_size_mid 0.55
_exptl_crystal_size_min 0.60
_refine_diff_density_max 0.45
_refine_diff_density_min -0.81
_refine_ls_goodness_of_fit_obs 1.78
_refine_ls_matrix_type full
_refine_ls_number_parameters 217
_refine_ls_number_reflns 2823
_refine_ls_R_factor_all 0.047
_refine_ls_R_factor_obs 0.045
_refine_ls_shift/esd_max 0.008
_refine_ls_structure_factor_coef F
_refine_ls_weighting_details 'w = 1/[\s^2^(F)+0.0012F^2^]'
_refine_ls_weighting_scheme calc
_refine_ls_wR_factor_all 0.068
_refine_ls_wR_factor_obs 0.067
_reflns_number_observed 2823
_reflns_number_total 3044
_reflns_observed_criterion Inet>2.5\s(Inet)
_cod_data_source_file br1012.cif
_cod_data_source_block VOGT-91-34
_cod_depositor_comments
;
The following automatic conversions were performed:

'_refine_ls_weighting_scheme' value '1/[\s^2^(F)+0.0012F^2^]' was
changed to 'calc'. New tag '_refine_ls_weighting_details' was
created. The value of the new tag was set to 'w =
1/[\s^2^(F)+0.0012F^2^]'.

Automatic conversion script
Id: cif_fix_values 3143 2015-03-26 13:38:13Z robertas 
;
_cod_original_cell_volume 697.80(10)
_cod_original_formula_sum 'C9 H18 O9 P2 '
_cod_database_code 2001743

loop_
_symmetry_equiv_pos_as_xyz
x,y,z
-x,-y,-z

loop_
_atom_site_aniso_label
_atom_site_aniso_U_11
_atom_site_aniso_U_22
_atom_site_aniso_U_33
_atom_site_aniso_U_12
_atom_site_aniso_U_13
_atom_site_aniso_U_23
_atom_site_aniso_type_symbol
P(1) 0.0260(3) 0.0288(3) 0.0186(3) -0.0104(4) 0.0000(4) -0.0157(4) P
P(2) 0.0258(3) 0.0213(3) 0.0182(3) -0.0098(4) -0.0069(3) -0.0098(3) P
O(1) 0.0336(7) 0.0337(7) 0.0309(7) -0.0231(11) -0.0018(11) -0.0179(11) O
O(2) 0.0372(8) 0.0448(9) 0.0297(7) 0.0095(13) -0.0081(12) 0.0016(13) O
O(3) 0.0423(8) 0.0504(9) 0.0317(7) -0.0385(13) 0.0221(12) -0.0464(13) O
O(4) 0.0474(8) 0.0300(7) 0.0274(7) 0.0123(12) -0.0176(12) -0.0261(11) O
O(5) 0.0439(8) 0.0331(7) 0.0254(7) -0.0351(12) -0.0111(11) 0.0020(11) O
O(6) 0.0287(6) 0.0346(7) 0.0265(6) -0.0173(11) -0.0066(10) -0.0241(10) O
O(7) 0.0506(8) 0.0220(6) 0.0210(6) -0.0193(11) -0.0080(11) -0.0116(9) O
OW(1) 0.0355(8) 0.0302(7) 0.0270(7) -0.0117(12) -0.0118(11) -0.0079(11) O
OW(2) 0.0430(8) 0.0329(8) 0.0447(9) -0.0222(13) -0.0282(14) 0.0014(13) O
C(1) 0.0231(8) 0.0199(8) 0.0220(8) -0.0050(12) -0.0116(12) -0.0095(12) C
C(2) 0.0213(7) 0.0257(8) 0.0202(7) -0.0102(12) -0.0102(12) -0.0088(12) C
C(3) 0.0263(8) 0.0248(8) 0.0238(8) -0.0147(13) -0.0127(13) -0.0040(13) C
C(4) 0.0281(8) 0.0222(8) 0.0305(9) -0.0062(13) -0.0195(14) -0.0151(13) C
C(5) 0.0249(8) 0.0259(8) 0.0219(8) 0.0013(12) -0.0089(12) -0.0175(13) C
C(6) 0.0196(7) 0.0232(8) 0.0213(8) -0.0027(12) -0.0095(12) -0.0054(12) C
C(7) 0.0234(8) 0.0297(8) 0.0228(8) -0.0126(13) -0.0016(12) -0.0129(13) C
C(8) 0.0513(12) 0.0246(8) 0.0392(11) -0.0090(16) -0.0205(18) -0.0225(15) C
C(9) 0.0230(8) 0.0259(8) 0.0211(8) -0.0037(13) -0.0007(12) -0.0073(12) C

loop_
_atom_site_label
_atom_site_fract_x
_atom_site_fract_y
_atom_site_fract_z
_atom_site_U_iso_or_equiv
_atom_site_thermal_displace_type
_atom_site_calc_flag
_atom_site_refinement_flags
_atom_site_type_symbol
P(1) 0.29342(6) 0.86084(5) 0.64081(4) 0.0243(2) Uani d . P
P(2) 0.28297(5) 0.60926(5) 1.29958(4) 0.0215(2) Uani d . P
O(1) 0.20324(18) 0.72921(15) 0.70960(13) 0.0318(7) Uani d . O
O(2) 0.1499(2) 1.00681(18) 0.60052(14) 0.0409(7) Uani d . O
O(3) 0.4208(2) 0.83429(18) 0.51722(14) 0.0386(8) Uani d . O
O(4) 0.3885(2) 0.51164(16) 1.20037(14) 0.0354(7) Uani d . O
O(5) 0.1893(2) 0.49778(15) 1.40866(13) 0.0337(7) Uani d . O
O(6) 0.40761(16) 0.67649(14) 1.35406(12) 0.0285(6) Uani d . O
O(7) 0.2779(2) 0.67981(14) 0.96962(13) 0.0305(7) Uani d . O
OW(1) 0.24738(19) 0.45878(16) 0.64213(13) 0.0312(7) Uani d . O
OW(2) 0.1395(2) 0.21257(17) 1.38623(16) 0.0404(8) Uani d . O
C(1) 0.2663(2) 0.83009(17) 0.97825(16) 0.0216(7) Uani d . C
C(2) 0.3352(2) 0.93646(19) 0.87369(16) 0.0222(7) Uani d . C
C(3) 0.3176(2) 1.08584(19) 0.88933(16) 0.0248(8) Uani d . C
C(4) 0.2384(2) 1.12924(19) 1.00489(18) 0.0262(8) Uani d . C
C(5) 0.1774(2) 1.01860(19) 1.10861(16) 0.0243(7) Uani d . C
C(6) 0.1894(2) 0.86878(19) 1.09728(16) 0.0220(7) Uani d . C
C(7) 0.4321(2) 0.8924(2) 0.74979(16) 0.0252(8) Uani d . C
C(8) 0.2195(3) 1.2934(2) 1.0161(2) 0.0374(10) Uani d . C
C(9) 0.1168(2) 0.75239(19) 1.21043(16) 0.0243(7) Uani d . C
HO(2) 0.166(4) 1.080(3) 0.527(3) 0.065(9) Uiso d . H
HO(3) 0.407(3) 0.788(3) 0.456(3) 0.039(6) Uiso d . H
HO(4) 0.371(4) 0.553(3) 1.125(3) 0.051(8) Uiso d . H
HO(5) 0.226(5) 0.479(4) 1.515(4) 0.090(12) Uiso d . H
HO(7) 0.251(4) 0.689(3) 0.891(3) 0.046(7) Uiso d . H
H(1W1) 0.363(5) 0.404(3) 0.644(3) 0.066(9) Uiso d . H
H(1W2) 0.025(5) 0.229(4) 1.362(3) 0.073(10) Uiso d . H
H(2W1) 0.231(3) 0.543(3) 0.677(2) 0.036(6) Uiso d . H
H(2W2) 0.139(4) 0.314(4) 1.393(3) 0.068(9) Uiso d . H
H(3) 0.361 1.160 0.818 0.0347 Uiso calc RU H
H(5) 0.126 1.046 1.189 0.0341 Uiso calc RU H
H(7A) 0.492 0.973 0.702 0.0351 Uiso calc RU H
H(7B) 0.516 0.800 0.776 0.0351 Uiso calc RU H
H(9A) 0.044 0.806 1.271 0.0331 Uiso calc RU H
H(9B) 0.048 0.702 1.175 0.0331 Uiso calc RU H
H(8C) 0.163 1.303 1.101 0.0480 Uiso calc RUP H
H(8A) 0.333 1.319 1.006 0.0480 Uiso calc RUP H
H(8B) 0.150 1.361 0.948 0.0480 Uiso calc RUP H
H(8F) 0.268 1.352 0.936 0.0480 Uiso calc RUP H
H(8D) 0.098 1.337 1.031 0.0480 Uiso calc RUP H
H(8E) 0.280 1.294 1.089 0.0480 Uiso calc RUP H

loop_
_atom_type_symbol
_atom_type_description
_atom_type_scat_dispersion_real
_atom_type_scat_dispersion_imag
_atom_type_scat_source
C ? 0.002 0.002 'International Tables Vol. IV Table 2.2B'
H ? 0.000 0.000 'International Tables Vol. IV Table 2.2B'
O ? 0.008 0.006 'International Tables Vol. IV Table 2.2B'
P ? 0.090 0.095 'International Tables Vol. IV Table 2.2B'

loop_
_geom_angle_atom_site_label_1
_geom_angle_atom_site_label_2
_geom_angle_atom_site_label_3
_geom_angle_site_symmetry_1
_geom_angle_site_symmetry_2
_geom_angle_site_symmetry_3
_geom_angle
_geom_angle_publ_flag
O(1) P(1) O(2) . . . 108.48(8) yes
O(1) P(1) O(3) . . . 114.68(8) yes
O(1) P(1) C(7) . . . 110.34(8) yes
O(2) P(1) O(3) . . . 109.81(9) yes
O(2) P(1) C(7) . . . 109.45(9) yes
O(3) P(1) C(7) . . . 103.96(8) yes
O(4) P(2) O(5) . . . 105.73(8) yes
O(4) P(2) O(6) . . . 109.86(8) yes
O(4) P(2) C(9) . . . 107.22(8) yes
O(5) P(2) O(6) . . . 112.57(7) yes
O(5) P(2) C(9) . . . 108.10(8) yes
O(6) P(2) C(9) . . . 112.98(8) yes
O(7) C(1) C(2) . . . 121.04(14) yes
O(7) C(1) C(6) . . . 117.43(14) yes
C(2) C(1) C(6) . . . 121.49(14) yes
C(1) C(2) C(3) . . . 117.75(15) yes
C(2) C(3) C(4) . . . 122.28(15) yes
C(3) C(4) C(5) . . . 118.24(15) yes
C(4) C(5) C(6) . . . 121.71(15) yes
C(1) C(6) C(5) . . . 118.46(15) yes
C(1) C(6) C(9) . . . 121.11(15) yes
C(5) C(6) C(9) . . . 120.42(15) yes
P(1) C(7) C(2) . . . 114.48(12) yes
P(2) C(9) C(6) . . . 114.21(11) yes
P(1) O(1) HO(7) . . . 104.0(8) yes
P(1) O(1) H(1W2) . . 2_567 107.3(10) yes
P(1) O(1) H(2W1) . . . 129.9(8) yes
HO(7) O(1) H(1W2) . . 2_567 128.1(12) yes
HO(7) O(1) H(2W1) . . . 104.7(11) yes
H(1W2) O(1) H(2W1) 2_567 . . 85.4(13) yes
P(1) O(2) HO(2) . . . 121.6(19) yes
P(1) O(3) HO(3) . . . 128.2(17) yes
P(2) O(4) HO(4) . . . 112.4(19) yes
P(2) O(5) HO(5) . . . 116.2(18) yes
P(2) O(5) H(2W2) . . . 126.2(9) yes
HO(5) O(5) H(2W2) . . . 108.(2) yes
P(2) O(6) HO(3) . . 1_556 140.6(9) yes
P(2) O(6) H(1W1) . . 2_667 122.0(10) yes
HO(3) O(6) H(1W1) 1_556 . 2_667 95.3(13) yes
C(1) O(7) HO(7) . . . 104.1(18) yes
C(1) O(7) HO(4) . . . 106.8(9) yes
HO(4) O(7) HO(7) . . . 149.(2) yes
HO(5) OW(1) H(1W1) 1_554 . . 100.(3) yes
HO(5) OW(1) H(2W1) 1_554 . . 119.(2) yes
H(1W1) OW(1) H(2W1) . . . 113.(3) yes
HO(2) OW(2) H(1W2) 1_546 . . 111.(2) yes
HO(2) OW(2) H(2W2) 1_546 . . 115.(2) yes
H(1W2) OW(2) H(2W2) . . . 97(3) yes
O(2) HO(2) OW(2) . . 1_564 164(3) no
O(3) HO(3) O(6) . . 1_554 170(2) no
O(4) HO(4) O(7) . . . 164(3) no
O(5) HO(5) OW(1) . . 1_556 173(3) no
O(1) HO(7) O(7) . . . 173(3) no
O(6) H(1W1) OW(1) 2_667 . . 172(3) no
O(1) H(1W2) OW(2) 2_567 . . 173(3) no
O(1) H(2W1) OW(1) . . . 168(2) no
O(5) H(2W2) OW(2) . . . 167(3) no

loop_
_geom_bond_atom_site_label_1
_geom_bond_atom_site_label_2
_geom_bond_site_symmetry_1
_geom_bond_site_symmetry_2
_geom_bond_distance
_geom_bond_publ_flag
P(1) O(1) . . 1.5015(14) yes
P(1) O(2) . . 1.5450(15) yes
P(1) O(3) . . 1.5496(14) yes
P(1) C(7) . . 1.7857(17) yes
P(2) O(4) . . 1.5688(13) yes
P(2) O(5) . . 1.5395(14) yes
P(2) O(6) . . 1.4981(13) yes
P(2) C(9) . . 1.7893(17) yes
O(7) C(1) . . 1.387(2) yes
C(1) C(2) . . 1.396(2) yes
C(1) C(6) . . 1.397(2) yes
C(2) C(3) . . 1.396(2) yes
C(2) C(7) . . 1.505(2) yes
C(3) C(4) . . 1.387(2) yes
C(4) C(5) . . 1.389(3) yes
C(4) C(8) . . 1.514(3) yes
C(5) C(6) . . 1.392(2) yes
C(6) C(9) . . 1.511(2) yes
O(2) HO(2) . . 0.89(3) no
O(3) HO(3) . . 0.88(3) no
O(4) HO(4) . . 0.80(3) no
O(5) HO(5) . . 1.14(4) no
O(7) HO(7) . . 0.85(3) no
OW(1) H(1W1) . . 0.92(3) no
OW(1) H(2W1) . . 0.91(3) no
OW(2) H(1W2) . . 0.93(4) no
OW(2) H(2W2) . . 0.95(3) no

loop_
_geom_contact_atom_site_label_1
_geom_contact_atom_site_label_2
_geom_contact_distance
_geom_contact_site_symmetry_1
_geom_contact_site_symmetry_2
_geom_contact_publ_flag
O(2) O(W2) 2.522(2) . 1_564 no
HO(2) OW(2) 1.65(3) . 1_564 no
O(3) O(6) 2.529(2) . 1_554 no
HO(3) O(6) 1.66(3) . 1_554 no
O(4) O(7) 2.640(2) . . no
HO(4) O(7) 1.88(3) . . no
O(5) O(W1) 2.458(2) . 1_556 no
HO(5) OW(1) 1.32(4) . 1_556 no
O(7) O(1) 2.753(2) . . no
HO(7) O(1) 1.92(3) . . no
O(W1) O(1) 2.688(2) . . no
H(2W1) O(1) 1.79(3) . . no
O(W1) O(6) 2.693(2) . 2_667 no
H(1W1) O(6) 1.77(3) . 2_667 no
O(W2) O(1) 2.866(2) . 2_567 no
H(1W2) O(1) 1.94(4) . 2_567 no
O(W2) O(5) 2.801(2) . . no
H(2W2) O(5) 1.87(3) . . no

loop_
_geom_torsion_atom_site_label_1
_geom_torsion_atom_site_label_2
_geom_torsion_atom_site_label_3
_geom_torsion_atom_site_label_4
_geom_torsion_site_symmetry_1
_geom_torsion_site_symmetry_2
_geom_torsion_site_symmetry_3
_geom_torsion_site_symmetry_4
_geom_torsion
_geom_torsion_publ_flag
O(1) P(1) C(7) C(2) . . . . -62.10(10) yes
O(2) P(1) C(7) C(2) . . . . 57.20(10) no
O(3) P(1) C(7) C(2) . . . . 174.4(2) yes
O(4) P(2) C(9) C(6) . . . . -65.10(10) yes
O(5) P(2) C(9) C(6) . . . . -178.7(2) yes
O(6) P(2) C(9) C(6) . . . . 56.10(10) no
O(7) C(1) C(2) C(3) . . . . 179.6(3) no
O(7) C(1) C(2) C(7) . . . . -2.80(10) no
C(6) C(1) C(2) C(3) . . . . -2.90(10) no
C(6) C(1) C(2) C(7) . . . . 174.7(2) no
O(7) C(1) C(6) C(5) . . . . 179.5(3) no
O(7) C(1) C(6) C(9) . . . . -1.80(10) no
C(2) C(1) C(6) C(9) . . . . -179.4(2) no
C(7) C(2) C(3) C(4) . . . . -176.2(3) no
C(1) C(2) C(7) P(1) . . . . 73.00(10) no
C(3) C(2) C(7) P(1) . . . . -109.5(2) no
C(2) C(3) C(4) C(8) . . . . -178.9(3) no
C(8) C(4) C(5) C(6) . . . . 177.9(3) no
C(4) C(5) C(6) C(9) . . . . -178.1(3) no
C(1) C(6) C(9) P(2) . . . . 74.30(10) no
C(5) C(6) C(9) P(2) . . . . -107.0(2) no
